data_4346337
loop_
_publ_author_name
'Myers, Thomas W.'
'Chavez, David E.'
'Hanson, Susan K.'
'Scharff, R. Jason'
'Scott, Brian L.'
'Veauthier, Jacqueline M.'
'Wu, Ruilian'

_publ_section_title
;
 Independent Control of Optical and Explosive Properties:
 Pyrazole-Tetrazine Complexes of First Row Transition Metals.
;
_journal_issue 16
_journal_name_full 'Inorganic chemistry'
_journal_page_first 8077
_journal_page_last 8086
_journal_paper_doi 10.1021/acs.inorgchem.5b01313
_journal_volume 54
_journal_year 2015
_chemical_formula_sum 'C19 H21 Cu N16 O6'
_chemical_formula_weight 633.06
_space_group_crystal_system monoclinic
_space_group_IT_number 14
_space_group_name_Hall '-P 2yn'
_space_group_name_H-M_alt 'P 1 21/n 1'
_atom_sites_solution_hydrogens geom
_audit_creation_method SHELXL-2014/7
_cell_angle_alpha 90
_cell_angle_beta 101.544(2)
_cell_angle_gamma 90
_cell_formula_units_Z 4
_cell_length_a 13.422(2)
_cell_length_b 14.769(2)
_cell_length_c 13.618(2)
_cell_measurement_reflns_used 100
_cell_measurement_temperature 100(2)
_cell_measurement_theta_max 28.84
_cell_measurement_theta_min 2.48
_cell_volume 2644.9(7)
_computing_cell_refinement cell_now
_computing_data_collection 'bruker apex'
_computing_data_reduction 'bruker saint'
_computing_molecular_graphics 'SHELXL-2014/7 (Sheldrick, 2014)'
_computing_publication_material 'SHELXL-2014/7 (Sheldrick, 2014)'
_computing_structure_refinement 'SHELXL-2014/7 (Sheldrick, 2014)'
_computing_structure_solution 'SHELXL-2014/7 (Sheldrick, 2014)'
_diffrn_ambient_temperature 100(2)
_diffrn_measured_fraction_theta_full 1.000
_diffrn_measured_fraction_theta_max 0.986
_diffrn_measurement_device_type 'ccd area detector'
_diffrn_measurement_method 'phi and omega scans'
_diffrn_radiation_type MoK\a
_diffrn_radiation_wavelength 0.71073
_diffrn_reflns_av_R_equivalents 0.0244
_diffrn_reflns_av_unetI/netI 0.0182
_diffrn_reflns_Laue_measured_fraction_full 1.000
_diffrn_reflns_Laue_measured_fraction_max 0.986
_diffrn_reflns_limit_h_max 17
_diffrn_reflns_limit_h_min -17
_diffrn_reflns_limit_k_max 19
_diffrn_reflns_limit_k_min -19
_diffrn_reflns_limit_l_max 17
_diffrn_reflns_limit_l_min -17
_diffrn_reflns_number 29528
_diffrn_reflns_point_group_measured_fraction_full 1.000
_diffrn_reflns_point_group_measured_fraction_max 0.986
_diffrn_reflns_theta_full 25.242
_diffrn_reflns_theta_max 27.428
_diffrn_reflns_theta_min 1.945
_diffrn_source 'sealed tube'
_exptl_absorpt_coefficient_mu 0.895
_exptl_absorpt_correction_T_max 0.781
_exptl_absorpt_correction_T_min 0.708
_exptl_absorpt_correction_type numerical
_exptl_absorpt_process_details sadabs
_exptl_crystal_colour brown
_exptl_crystal_density_diffrn 1.590
_exptl_crystal_description block
_exptl_crystal_F_000 1296
_exptl_crystal_size_max 0.415
_exptl_crystal_size_mid 0.353
_exptl_crystal_size_min 0.291
_refine_diff_density_max 1.907
_refine_diff_density_min -0.522
_refine_diff_density_rms 0.107
_refine_ls_extinction_method none
_refine_ls_goodness_of_fit_ref 1.044
_refine_ls_hydrogen_treatment constr
_refine_ls_matrix_type full
_refine_ls_number_parameters 403
_refine_ls_number_reflns 5951
_refine_ls_number_restraints 3
_refine_ls_restrained_S_all 1.045
_refine_ls_R_factor_all 0.0506
_refine_ls_R_factor_gt 0.0467
_refine_ls_shift/su_max 0.000
_refine_ls_shift/su_mean 0.000
_refine_ls_structure_factor_coef Fsqd
_refine_ls_weighting_details 'w=1/[\s^2^(Fo^2^)+(0.0855P)^2^+6.7288P] where P=(Fo^2^+2Fc^2^)/3'
_refine_ls_weighting_scheme calc
_refine_ls_wR_factor_gt 0.1490
_refine_ls_wR_factor_ref 0.1524
_reflns_number_gt 5391
_reflns_number_total 5951
_reflns_threshold_expression 'I > 2\s(I)'
_cod_data_source_file ic5b01313_si_002.cif
_cod_data_source_block twm7
_cod_original_cell_volume 2644.8(7)
_cod_original_sg_symbol_H-M 'P 21/n'
_cod_database_code 4346337
_shelx_shelxl_version_number 2014/7
_shelx_space_group_comment
;
The symmetry employed for this shelxl refinement is uniquely defined
by the following loop, which should always be used as a source of
symmetry information in preference to the above space-group names.
They are only intended as comments.
;
_shelx_estimated_absorpt_t_min 0.708
_shelx_estimated_absorpt_t_max 0.781

loop_
_space_group_symop_operation_xyz
'x, y, z'
'-x+1/2, y+1/2, -z+1/2'
'-x, -y, -z'
'x-1/2, -y-1/2, z-1/2'

loop_
_atom_site_label
_atom_site_type_symbol
_atom_site_fract_x
_atom_site_fract_y
_atom_site_fract_z
_atom_site_U_iso_or_equiv
_atom_site_adp_type
_atom_site_occupancy
_atom_site_site_symmetry_order
_atom_site_calc_flag
_atom_site_refinement_flags_posn
_atom_site_refinement_flags_adp
_atom_site_refinement_flags_occupancy
_atom_site_disorder_assembly
_atom_site_disorder_group
Cu1 Cu 0.07235(2) 0.13610(2) -0.08545(2) 0.01469(12) Uani 1 1 d . . . A 1
O1 O 0.12347(18) 0.14734(15) 0.06266(16) 0.0260(5) Uani 1 1 d . . . A 1
O2 O 0.1484(2) 0.07248(19) 0.20231(18) 0.0385(6) Uani 1 1 d . . . A 1
O3 O 0.0768(5) 0.0098(3) 0.0545(4) 0.0463(13) Uani 0.65 1 d . . P A 1
O3A O 0.1346(8) -0.0010(3) 0.0753(6) 0.0320(19) Uani 0.35 1 d D . P B 2
O4 O 0.6676(2) 0.3655(2) 0.0884(2) 0.0310(9) Uani 0.807(7) 1 d . . P C .
O5 O 0.5281(3) 0.2965(3) 0.0907(3) 0.0463(10) Uani 0.807(7) 1 d . . P C .
O6 O 0.6667(6) 0.2517(4) 0.1860(3) 0.0698(18) Uani 0.807(7) 1 d . . P C .
O4A O 0.7343(10) 0.3310(9) 0.1521(10) 0.032(4) Uiso 0.193(7) 1 d . . P C 2
O5A O 0.5761(16) 0.3113(12) 0.0730(14) 0.044(4) Uiso 0.193(7) 1 d . . P C 2
O6A O 0.6445(11) 0.2222(10) 0.1902(12) 0.018(3) Uiso 0.193(7) 1 d . . P C 2
N1 N 0.1842(2) 0.49095(18) -0.1176(2) 0.0264(6) Uani 1 1 d . . . A 1
H1A H 0.2291 0.5326 -0.1247 0.032 Uiso 1 1 calc R U . A 1
H1B H 0.1216 0.5067 -0.1151 0.032 Uiso 1 1 calc R U . A 1
N2 N 0.13922(19) 0.34344(17) -0.09708(19) 0.0207(5) Uani 1 1 d . . . A 1
N3 N 0.16514(18) 0.25779(17) -0.09791(18) 0.0186(5) Uani 1 1 d . . . A 1
N4 N 0.33201(18) 0.29543(18) -0.11392(19) 0.0219(5) Uani 1 1 d . . . A 1
N5 N 0.3081(2) 0.38207(18) -0.11497(19) 0.0229(5) Uani 1 1 d . . . A 1
N6 N 0.27959(18) 0.14404(17) -0.11325(18) 0.0184(5) Uani 1 1 d . . . A 1
N7 N 0.20228(17) 0.08386(16) -0.10869(17) 0.0173(5) Uani 1 1 d . . . A 1
N8 N -0.0283(2) -0.0607(2) -0.4110(2) 0.0336(7) Uani 1 1 d . . . A 1
H8A H 0.0315 -0.0871 -0.3951 0.040 Uiso 1 1 calc R U . A 1
H8B H -0.0732 -0.0798 -0.4631 0.040 Uiso 1 1 calc R U . A 1
N9 N 0.02051(18) 0.03453(18) -0.27715(18) 0.0214(5) Uani 1 1 d . . . A 1
N10 N -0.01025(17) 0.09300(17) -0.21692(17) 0.0168(5) Uani 1 1 d . . . A 1
N11 N -0.17018(18) 0.10813(17) -0.32480(18) 0.0193(5) Uani 1 1 d . . . A 1
N12 N -0.14279(18) 0.04903(18) -0.38613(18) 0.0209(5) Uani 1 1 d . . . A 1
N13 N -0.13293(17) 0.17936(16) -0.16658(17) 0.0157(4) Uani 1 1 d . . . A 1
N14 N -0.05905(17) 0.19698(16) -0.08370(17) 0.0163(5) Uani 1 1 d . . . A 1
N15 N 0.1238(2) 0.07316(18) 0.1102(2) 0.0294(6) Uani 1 1 d D . . A 1
N16 N 0.6253(3) 0.3021(2) 0.1249(2) 0.0342(7) Uani 1 1 d . . . . .
C1 C 0.2110(2) 0.4046(2) -0.1108(2) 0.0206(6) Uani 1 1 d . . . A 1
C2 C 0.2584(2) 0.2366(2) -0.1093(2) 0.0181(5) Uani 1 1 d . . . A 1
C3 C 0.4639(3) 0.1437(3) -0.1314(4) 0.0411(9) Uani 1 1 d . . . A 1
H3A H 0.4563 0.2095 -0.1276 0.062 Uiso 1 1 calc R U . A 1
H3B H 0.5174 0.1232 -0.0761 0.062 Uiso 1 1 calc R U . A 1
H3C H 0.4822 0.1277 -0.1954 0.062 Uiso 1 1 calc R U . A 1
C4 C 0.3659(2) 0.0991(2) -0.1243(2) 0.0255(6) Uani 1 1 d . . . A 1
C5 C 0.3421(2) 0.0088(2) -0.1263(2) 0.0271(7) Uani 1 1 d . . . A 1
H5B H 0.3864 -0.0399 -0.1330 0.033 Uiso 1 1 calc R U . A 1
C6 C 0.2401(2) 0.0016(2) -0.1167(2) 0.0200(6) Uani 1 1 d . . . A 1
C7 C 0.1783(2) -0.0814(2) -0.1158(3) 0.0263(6) Uani 1 1 d . . . A 1
H7A H 0.2199 -0.1347 -0.1226 0.039 Uiso 1 1 calc R U . A 1
H7B H 0.1544 -0.0849 -0.0525 0.039 Uiso 1 1 calc R U . A 1
H7C H 0.1198 -0.0795 -0.1719 0.039 Uiso 1 1 calc R U . A 1
C8 C -0.0509(2) 0.0076(2) -0.3566(2) 0.0218(6) Uani 1 1 d . . . A 1
C9 C -0.1052(2) 0.12361(19) -0.2387(2) 0.0159(5) Uani 1 1 d . . . A 1
C10 C -0.3190(2) 0.2109(2) -0.2358(2) 0.0210(6) Uani 1 1 d . . . A 1
H10A H -0.3727 0.2462 -0.2144 0.032 Uiso 1 1 calc R U . A 1
H10B H -0.3085 0.2336 -0.3006 0.032 Uiso 1 1 calc R U . A 1
H10C H -0.3391 0.1471 -0.2423 0.032 Uiso 1 1 calc R U . A 1
C11 C -0.2229(2) 0.21995(19) -0.1600(2) 0.0174(5) Uani 1 1 d . . . A 1
C12 C -0.2045(2) 0.26595(19) -0.0709(2) 0.0197(5) Uani 1 1 d . . . A 1
H12B H -0.2518 0.3019 -0.0448 0.024 Uiso 1 1 calc R U . A 1
C13 C -0.1022(2) 0.25005(18) -0.0253(2) 0.0182(5) Uani 1 1 d . . . A 1
C14 C -0.0464(3) 0.2843(2) 0.0735(2) 0.0259(6) Uani 1 1 d . . . A 1
H14A H -0.0919 0.3220 0.1042 0.039 Uiso 1 1 calc R U . A 1
H14B H -0.0226 0.2330 0.1176 0.039 Uiso 1 1 calc R U . A 1
H14C H 0.0121 0.3204 0.0638 0.039 Uiso 1 1 calc R U . A 1
C15 C 0.3991(3) 0.0127(2) 0.3814(3) 0.0323(7) Uani 1 1 d . . . D 2
H15A H 0.3340 0.0332 0.3414 0.048 Uiso 1 1 calc R U . D 2
H15B H 0.4272 0.0599 0.4296 0.048 Uiso 1 1 calc R U . D 2
H15C H 0.3884 -0.0427 0.4175 0.048 Uiso 1 1 calc R U . D 2
C16 C 0.46848(18) -0.00520(17) 0.31684(19) 0.0127(5) Uani 1 1 d . . . D 2
C17 C 0.4719(5) 0.1283(5) 0.1787(7) 0.0660(19) Uani 1 1 d D . . E 2
C17B C 0.4612(5) 0.1591(5) 0.2164(4) 0.0479(13) Uani 1 1 d D . . F 3
C18 C 0.3739(3) 0.1488(3) 0.1356(3) 0.0410(9) Uani 1 1 d D . . . .

loop_
_atom_site_aniso_label
_atom_site_aniso_U_11
_atom_site_aniso_U_22
_atom_site_aniso_U_33
_atom_site_aniso_U_23
_atom_site_aniso_U_13
_atom_site_aniso_U_12
Cu1 0.01119(18) 0.01627(19) 0.01564(19) -0.00030(11) 0.00036(12) -0.00012(11)
O1 0.0317(12) 0.0255(11) 0.0185(10) 0.0035(8) -0.0007(9) 0.0054(9)
O2 0.0505(16) 0.0397(14) 0.0215(12) 0.0115(10) -0.0020(11) -0.0094(12)
O3 0.080(4) 0.032(2) 0.028(2) -0.0050(19) 0.015(3) -0.023(3)
O3A 0.058(6) 0.017(3) 0.024(4) -0.002(3) 0.015(4) -0.010(4)
O4 0.0303(17) 0.0358(17) 0.0289(16) -0.0047(12) 0.0108(13) -0.0156(12)
O5 0.0288(18) 0.043(2) 0.070(3) -0.0083(18) 0.0176(17) -0.0156(15)
O6 0.125(5) 0.040(3) 0.031(2) 0.004(2) -0.014(3) 0.023(3)
N1 0.0230(13) 0.0203(13) 0.0345(14) 0.0056(11) 0.0024(11) -0.0060(10)
N2 0.0170(11) 0.0195(12) 0.0250(12) 0.0029(10) 0.0029(9) -0.0024(9)
N3 0.0155(11) 0.0191(12) 0.0207(11) 0.0027(9) 0.0023(9) -0.0018(9)
N4 0.0167(11) 0.0272(13) 0.0214(12) 0.0017(10) 0.0024(9) -0.0050(10)
N5 0.0206(12) 0.0265(13) 0.0211(12) 0.0019(10) 0.0030(10) -0.0072(10)
N6 0.0132(11) 0.0236(12) 0.0182(11) 0.0018(9) 0.0029(9) -0.0013(9)
N7 0.0139(10) 0.0198(11) 0.0176(11) 0.0030(9) 0.0020(8) -0.0005(9)
N8 0.0227(13) 0.0480(18) 0.0279(14) -0.0176(13) -0.0002(11) 0.0098(12)
N9 0.0165(11) 0.0302(13) 0.0176(11) -0.0034(10) 0.0036(9) 0.0028(10)
N10 0.0126(10) 0.0220(12) 0.0155(11) -0.0006(9) 0.0021(8) 0.0007(9)
N11 0.0171(11) 0.0232(12) 0.0165(11) -0.0006(9) 0.0007(9) 0.0005(9)
N12 0.0175(11) 0.0282(13) 0.0168(11) -0.0019(10) 0.0026(9) 0.0007(10)
N13 0.0136(10) 0.0160(11) 0.0161(11) -0.0001(8) -0.0002(8) 0.0004(8)
N14 0.0141(10) 0.0160(11) 0.0171(11) -0.0012(9) -0.0013(8) -0.0013(8)
N15 0.0371(15) 0.0241(13) 0.0311(14) -0.0012(11) 0.0166(12) -0.0057(11)
N16 0.057(2) 0.0257(14) 0.0255(15) -0.0081(12) 0.0215(15) -0.0141(14)
C1 0.0200(13) 0.0231(14) 0.0175(13) 0.0022(11) 0.0003(10) -0.0061(11)
C2 0.0154(12) 0.0236(14) 0.0144(12) 0.0033(10) 0.0005(10) -0.0022(10)
C3 0.0194(16) 0.043(2) 0.066(3) -0.0045(18) 0.0201(17) -0.0005(14)
C4 0.0179(14) 0.0329(17) 0.0270(15) 0.0011(13) 0.0075(11) 0.0036(12)
C5 0.0215(14) 0.0305(16) 0.0310(16) 0.0011(13) 0.0093(12) 0.0059(12)
C6 0.0199(14) 0.0230(14) 0.0166(12) 0.0020(11) 0.0027(10) 0.0048(11)
C7 0.0278(15) 0.0205(14) 0.0316(16) 0.0013(12) 0.0084(13) 0.0034(12)
C8 0.0181(13) 0.0309(16) 0.0172(13) -0.0028(11) 0.0051(10) 0.0005(11)
C9 0.0145(12) 0.0181(12) 0.0155(12) 0.0022(10) 0.0035(10) -0.0005(10)
C10 0.0135(12) 0.0262(15) 0.0222(14) 0.0026(11) 0.0009(10) 0.0018(11)
C11 0.0150(12) 0.0165(12) 0.0209(13) 0.0035(10) 0.0043(10) 0.0009(10)
C12 0.0196(13) 0.0168(13) 0.0232(14) 0.0018(11) 0.0057(11) 0.0015(10)
C13 0.0202(13) 0.0130(12) 0.0212(13) 0.0001(10) 0.0036(11) -0.0008(10)
C14 0.0314(16) 0.0201(14) 0.0237(15) -0.0060(11) -0.0002(12) 0.0019(12)
C15 0.0316(17) 0.0250(16) 0.0395(19) -0.0033(14) 0.0051(14) 0.0039(13)
C16 0.0097(11) 0.0101(11) 0.0180(12) 0.0038(9) 0.0018(9) -0.0010(9)
C17 0.045(3) 0.059(4) 0.093(6) 0.028(4) 0.013(4) 0.002(3)
C17B 0.039(3) 0.058(4) 0.044(3) 0.008(2) 0.001(2) -0.006(2)
C18 0.038(2) 0.046(2) 0.0327(19) -0.0013(16) -0.0088(16) 0.0014(17)

loop_
_atom_type_symbol
_atom_type_description
_atom_type_scat_dispersion_real
_atom_type_scat_dispersion_imag
_atom_type_scat_source
C C 0.0033 0.0016 'International Tables Vol C Tables 4.2.6.8 and 6.1.1.4'
H H 0.0000 0.0000 'International Tables Vol C Tables 4.2.6.8 and 6.1.1.4'
N N 0.0061 0.0033 'International Tables Vol C Tables 4.2.6.8 and 6.1.1.4'
O O 0.0106 0.0060 'International Tables Vol C Tables 4.2.6.8 and 6.1.1.4'
Cu Cu 0.3201 1.2651 'International Tables Vol C Tables 4.2.6.8 and 6.1.1.4'

loop_
_geom_angle_atom_site_label_1
_geom_angle_atom_site_label_2
_geom_angle_atom_site_label_3
_geom_angle
N14 Cu1 N7 170.87(10)
N14 Cu1 O1 94.39(9)
N7 Cu1 O1 93.32(10)
N14 Cu1 N10 79.70(9)
N7 Cu1 N10 94.60(10)
O1 Cu1 N10 159.93(10)
N14 Cu1 N3 98.52(9)
N7 Cu1 N3 77.17(10)
O1 Cu1 N3 85.71(9)
N10 Cu1 N3 114.03(9)
N15 O1 Cu1 113.99(19)
O4A O4 N16 74.5(7)
O4A O4 O5A 110.6(10)
N16 O4 O5A 37.1(7)
O5A O5 N16 40.8(14)
O6A O6 N16 113(2)
O6A O6 O4A 168(2)
N16 O6 O4A 63.1(6)
O4 O4A N16 53.5(5)
O4 O4A O6 97.6(8)
N16 O4A O6 44.2(4)
O5 O5A N16 104(2)
O5 O5A O4 149(2)
N16 O5A O4 59.2(12)
O6 O6A N16 47.0(17)
C1 N1 H1A 120.0
C1 N1 H1B 120.0
H1A N1 H1B 120.0
N3 N2 C1 116.3(3)
N2 N3 C2 119.0(2)
N2 N3 Cu1 128.90(19)
C2 N3 Cu1 112.04(19)
N5 N4 C2 117.0(3)
N4 N5 C1 118.1(2)
C4 N6 N7 110.7(2)
C4 N6 C2 131.4(3)
N7 N6 C2 117.9(2)
C6 N7 N6 106.4(2)
C6 N7 Cu1 136.8(2)
N6 N7 Cu1 116.70(18)
C8 N8 H8A 120.0
C8 N8 H8B 120.0
H8A N8 H8B 120.0
N10 N9 C8 115.6(2)
N9 N10 C9 119.4(2)
N9 N10 Cu1 125.30(18)
C9 N10 Cu1 115.11(19)
N12 N11 C9 117.2(2)
N11 N12 C8 117.6(2)
C11 N13 N14 111.5(2)
C11 N13 C9 132.2(2)
N14 N13 C9 116.3(2)
C13 N14 N13 106.0(2)
C13 N14 Cu1 140.3(2)
N13 N14 Cu1 113.74(17)
O2 N15 O1 119.9(3)
O2 N15 O3 126.5(3)
O1 N15 O3 112.0(3)
O5A N16 O6 147.9(13)
O5A N16 O4 83.8(14)
O6 N16 O4 124.8(5)
O5A N16 O5 34.8(13)
O6 N16 O5 121.0(5)
O4 N16 O5 114.2(4)
O5A N16 O6A 128.7(14)
O6 N16 O6A 19.7(7)
O4 N16 O6A 143.6(6)
O5 N16 O6A 102.0(6)
O5A N16 O4A 134.2(15)
O6 N16 O4A 72.8(7)
O4 N16 O4A 52.1(5)
O5 N16 O4A 165.8(6)
O6A N16 O4A 92.0(8)
N1 C1 N5 118.9(3)
N1 C1 N2 117.4(3)
N5 C1 N2 123.7(3)
N4 C2 N3 125.4(3)
N4 C2 N6 118.6(3)
N3 C2 N6 116.0(2)
C4 C3 H3A 109.5
C4 C3 H3B 109.5
H3A C3 H3B 109.5
C4 C3 H3C 109.5
H3A C3 H3C 109.5
H3B C3 H3C 109.5
C5 C4 N6 105.9(3)
C5 C4 C3 129.4(3)
N6 C4 C3 124.7(3)
C4 C5 C6 107.5(3)
C4 C5 H5B 126.3
C6 C5 H5B 126.3
N7 C6 C5 109.4(3)
N7 C6 C7 122.1(3)
C5 C6 C7 128.4(3)
C6 C7 H7A 109.5
C6 C7 H7B 109.5
H7A C7 H7B 109.5
C6 C7 H7C 109.5
H7A C7 H7C 109.5
H7B C7 H7C 109.5
N8 C8 N9 117.9(3)
N8 C8 N12 118.2(3)
N9 C8 N12 123.9(3)
N10 C9 N11 124.6(3)
N10 C9 N13 115.1(2)
N11 C9 N13 120.2(2)
C11 C10 H10A 109.5
C11 C10 H10B 109.5
H10A C10 H10B 109.5
C11 C10 H10C 109.5
H10A C10 H10C 109.5
H10B C10 H10C 109.5
N13 C11 C12 105.7(2)
N13 C11 C10 124.7(3)
C12 C11 C10 129.6(3)
C11 C12 C13 107.2(2)
C11 C12 H12B 126.4
C13 C12 H12B 126.4
N14 C13 C12 109.7(2)
N14 C13 C14 122.7(3)
C12 C13 C14 127.6(3)
C13 C14 H14A 109.5
C13 C14 H14B 109.5
H14A C14 H14B 109.5
C13 C14 H14C 109.5
H14A C14 H14C 109.5
H14B C14 H14C 109.5
C16 C15 H15A 109.5
C16 C15 H15B 109.5
H15A C15 H15B 109.5
C16 C15 H15C 109.5
H15A C15 H15C 109.5
H15B C15 H15C 109.5

loop_
_geom_bond_atom_site_label_1
_geom_bond_atom_site_label_2
_geom_bond_distance
Cu1 N14 1.984(2)
Cu1 N7 1.989(2)
Cu1 O1 2.003(2)
Cu1 N10 2.011(2)
Cu1 N3 2.212(2)
O1 N15 1.272(3)
O2 N15 1.232(4)
O3 N15 1.287(6)
O4 O4A 1.226(13)
O4 N16 1.248(4)
O4 O5A 1.45(2)
O5 O5A 0.764(19)
O5 N16 1.298(5)
O6 O6A 0.538(12)
O6 N16 1.170(6)
O6 O4A 1.604(15)
O4A N16 1.497(13)
O5A N16 0.876(18)
O6A N16 1.469(15)
N1 C1 1.323(4)
N1 H1A 0.8800
N1 H1B 0.8800
N2 N3 1.313(4)
N2 C1 1.361(4)
N3 C2 1.329(4)
N4 N5 1.319(4)
N4 C2 1.327(4)
N5 C1 1.357(4)
N6 C4 1.370(4)
N6 N7 1.377(3)
N6 C2 1.399(4)
N7 C6 1.330(4)
N8 C8 1.322(4)
N8 H8A 0.8800
N8 H8B 0.8800
N9 N10 1.313(3)
N9 C8 1.354(4)
N10 C9 1.329(4)
N11 N12 1.310(3)
N11 C9 1.333(4)
N12 C8 1.364(4)
N13 C11 1.368(4)
N13 N14 1.370(3)
N13 C9 1.388(4)
N14 C13 1.329(4)
C3 C4 1.491(5)
C3 H3A 0.9800
C3 H3B 0.9800
C3 H3C 0.9800
C4 C5 1.369(5)
C5 C6 1.405(4)
C5 H5B 0.9500
C6 C7 1.481(4)
C7 H7A 0.9800
C7 H7B 0.9800
C7 H7C 0.9800
C10 C11 1.488(4)
C10 H10A 0.9800
C10 H10B 0.9800
C10 H10C 0.9800
C11 C12 1.368(4)
C12 C13 1.409(4)
C12 H12B 0.9500
C13 C14 1.492(4)
C14 H14A 0.9800
C14 H14B 0.9800
C14 H14C 0.9800
C15 C16 1.428(4)
C15 H15A 0.9800
C15 H15B 0.9800
C15 H15C 0.9800
C17 C18 1.362(8)
C17B C18 1.446(7)

loop_
_geom_torsion_atom_site_label_1
_geom_torsion_atom_site_label_2
_geom_torsion_atom_site_label_3
_geom_torsion_atom_site_label_4
_geom_torsion
O5A O4 O4A N16 -8.4(9)
N16 O4 O4A O6 1.7(5)
O5A O4 O4A O6 -6.8(11)
O6A O6 O4A O4 73(11)
N16 O6 O4A O4 -1.9(5)
O6A O6 O4A N16 75(11)
N16 O5 O5A O4 -53(3)
O4A O4 O5A O5 78(4)
N16 O4 O5A O5 64(4)
O4A O4 O5A N16 13.6(14)
O4A O6 O6A N16 -69(11)
C1 N2 N3 C2 1.6(4)
C1 N2 N3 Cu1 -177.03(19)
C2 N4 N5 C1 0.3(4)
C4 N6 N7 C6 0.1(3)
C2 N6 N7 C6 178.2(2)
C4 N6 N7 Cu1 176.86(19)
C2 N6 N7 Cu1 -5.0(3)
C8 N9 N10 C9 -2.3(4)
C8 N9 N10 Cu1 173.2(2)
C9 N11 N12 C8 0.7(4)
C11 N13 N14 C13 -0.9(3)
C9 N13 N14 C13 -179.4(2)
C11 N13 N14 Cu1 177.64(18)
C9 N13 N14 Cu1 -0.8(3)
Cu1 O1 N15 O2 -176.1(2)
Cu1 O1 N15 O3 -9.8(4)
O5 O5A N16 O6 53(3)
O4 O5A N16 O6 -155(2)
O5 O5A N16 O4 -151.6(18)
O4 O5A N16 O5 151.6(18)
O5 O5A N16 O6A 46(3)
O4 O5A N16 O6A -161.9(13)
O5 O5A N16 O4A -166.2(11)
O4 O5A N16 O4A -14.5(14)
O6A O6 N16 O5A -16(4)
O4A O6 N16 O5A 151(3)
O6A O6 N16 O4 -166(2)
O4A O6 N16 O4 2.3(6)
O6A O6 N16 O5 16(2)
O4A O6 N16 O5 -176.3(6)
O4A O6 N16 O6A 168(2)
O6A O6 N16 O4A -168(2)
O4A O4 N16 O5A -166.8(14)
O4A O4 N16 O6 -2.8(8)
O5A O4 N16 O6 164.1(13)
O4A O4 N16 O5 175.9(7)
O5A O4 N16 O5 -17.3(12)
O4A O4 N16 O6A -10.9(13)
O5A O4 N16 O6A 155.9(17)
O5A O4 N16 O4A 166.8(14)
O5A O5 N16 O6 -150(2)
O5A O5 N16 O4 31(2)
O5A O5 N16 O6A -145(2)
O5A O5 N16 O4A 44(3)
O6 O6A N16 O5A 169(2)
O6 O6A N16 O4 20(3)
O6 O6A N16 O5 -166(2)
O6 O6A N16 O4A 12(2)
O4 O4A N16 O5A 18.4(18)
O6 O4A N16 O5A -159.2(17)
O4 O4A N16 O6 177.6(7)
O6 O4A N16 O4 -177.6(7)
O4 O4A N16 O5 -15(3)
O6 O4A N16 O5 167(2)
O4 O4A N16 O6A 173.5(7)
O6 O4A N16 O6A -4.1(8)
N4 N5 C1 N1 -176.2(3)
N4 N5 C1 N2 5.8(4)
N3 N2 C1 N1 175.2(3)
N3 N2 C1 N5 -6.8(4)
N5 N4 C2 N3 -5.5(4)
N5 N4 C2 N6 176.8(2)
N2 N3 C2 N4 4.5(4)
Cu1 N3 C2 N4 -176.6(2)
N2 N3 C2 N6 -177.7(2)
Cu1 N3 C2 N6 1.2(3)
C4 N6 C2 N4 -2.1(5)
N7 N6 C2 N4 -179.8(2)
C4 N6 C2 N3 180.0(3)
N7 N6 C2 N3 2.3(4)
N7 N6 C4 C5 -0.2(3)
C2 N6 C4 C5 -178.0(3)
N7 N6 C4 C3 -179.8(3)
C2 N6 C4 C3 2.3(5)
N6 C4 C5 C6 0.2(4)
C3 C4 C5 C6 179.9(4)
N6 N7 C6 C5 0.1(3)
Cu1 N7 C6 C5 -175.7(2)
N6 N7 C6 C7 -179.4(3)
Cu1 N7 C6 C7 4.8(5)
C4 C5 C6 N7 -0.2(4)
C4 C5 C6 C7 179.3(3)
N10 N9 C8 N8 -170.2(3)
N10 N9 C8 N12 12.6(4)
N11 N12 C8 N8 170.9(3)
N11 N12 C8 N9 -11.9(4)
N9 N10 C9 N11 -8.7(4)
Cu1 N10 C9 N11 175.3(2)
N9 N10 C9 N13 175.0(2)
Cu1 N10 C9 N13 -1.0(3)
N12 N11 C9 N10 9.5(4)
N12 N11 C9 N13 -174.4(2)
C11 N13 C9 N10 -176.9(3)
N14 N13 C9 N10 1.2(3)
C11 N13 C9 N11 6.7(5)
N14 N13 C9 N11 -175.3(2)
N14 N13 C11 C12 1.2(3)
C9 N13 C11 C12 179.3(3)
N14 N13 C11 C10 -177.4(2)
C9 N13 C11 C10 0.7(5)
N13 C11 C12 C13 -0.9(3)
C10 C11 C12 C13 177.6(3)
N13 N14 C13 C12 0.3(3)
Cu1 N14 C13 C12 -177.6(2)
N13 N14 C13 C14 179.7(3)
Cu1 N14 C13 C14 1.7(5)
C11 C12 C13 N14 0.3(3)
C11 C12 C13 C14 -179.0(3)
